data_4035041
loop_
_publ_author_name
'Golushko, Andrei A.'
'Sandzhieva, Maria A.'
'Ivanov, Alexander Yu'
'Boyarskaya, Irina A.'
'Khoroshilova, Olesya V.'
'Barkov, Alexey Yu'
'Vasilyev, Aleksander V.'

_publ_section_title
;
 Reactions of 3,3,3-Trihalogeno-1-nitropropenes with Arenes in the
 Superacid CF<sub>3</sub>SO<sub>3</sub>H: Synthesis of (
 Z)-3,3,3-Trihalogeno-1,2-diarylpropan-1-one Oximes and Study on the
 Reaction Mechanism.
;
_journal_issue 17
_journal_name_full 'The Journal of organic chemistry'
_journal_page_first 10142
_journal_page_last 10157
_journal_paper_doi 10.1021/acs.joc.8b01406
_journal_volume 83
_journal_year 2018
_chemical_formula_moiety 'C15 H12 Cl3 N O'
_chemical_formula_sum 'C15 H12 Cl3 N O'
_chemical_formula_weight 328.61
_space_group_crystal_system monoclinic
_space_group_IT_number 14
_space_group_name_Hall '-P 2ybc'
_space_group_name_H-M_alt 'P 1 21/c 1'
_atom_sites_solution_hydrogens geom
_atom_sites_solution_primary iterative
_audit_creation_date 2017-10-20
_audit_creation_method
;
Olex2 1.2
(compiled 2017.08.10 svn.r3458 for OlexSys, GUI svn.r5381)
;
_cell_angle_alpha 90
_cell_angle_beta 97.608(2)
_cell_angle_gamma 90
_cell_formula_units_Z 4
_cell_length_a 12.1625(3)
_cell_length_b 5.95218(15)
_cell_length_c 20.3165(5)
_cell_measurement_reflns_used 6610
_cell_measurement_temperature 100(2)
_cell_measurement_theta_max 30.8450
_cell_measurement_theta_min 3.8720
_cell_volume 1457.83(6)
_computing_cell_refinement 'CrysAlisPro 1.171.38.46 (Rigaku OD, 2015)'
_computing_data_collection 'CrysAlisPro 1.171.38.46 (Rigaku OD, 2015)'
_computing_data_reduction 'CrysAlisPro 1.171.38.46 (Rigaku OD, 2015)'
_computing_molecular_graphics 'Olex2 (Dolomanov et al., 2009)'
_computing_publication_material 'Olex2 (Dolomanov et al., 2009)'
_computing_structure_refinement 'ShelXL (Sheldrick, 2015)'
_computing_structure_solution
;
Superflip (Palatinus & Chapuis, 2007;Palatinus & van der Lee, 2008;
Palatinus et al., 2012)
;
_diffrn_ambient_temperature 100(2)
_diffrn_detector 'CCD plate'
_diffrn_detector_area_resol_mean 10.3829
_diffrn_detector_type Atlas
_diffrn_measured_fraction_theta_full 0.998
_diffrn_measured_fraction_theta_max 0.999
_diffrn_measurement_details
;
List of Runs (angles in degrees, time in seconds):

  # Type    Start    End  Width  t~exp~   \w     \q     \k     \f   Frames
--------------------------------------------------------------------------
  1  \w    -63.00 -21.00   1.00   50.00    --  -14.18 -38.00  60.00   42
  2  \w    -20.00  57.00   1.00   50.00    --   16.06 -99.00 -30.00   77
  3  \w     42.00  69.00   1.00   50.00    --   16.06-178.00-180.00   27
  4  \w    -47.00  52.00   1.00   50.00    --  -14.18  77.00-180.00   99
  5  \w    -85.00 -59.00   1.00   50.00    --  -14.18-178.00-120.00   26
  6  \w      8.00  77.00   1.00   50.00    --   16.06  38.00   0.00   69
  7  \w     -1.00  63.00   1.00   50.00    --   16.06  38.00-120.00   64
  8  \w     -7.00  19.00   1.00   50.00    --   16.06  57.00-150.00   26
;
_diffrn_measurement_device 'four-circle diffractometer'
_diffrn_measurement_device_type 'SuperNova, Dual, Cu at zero, Atlas'
_diffrn_measurement_method '\w scans'
_diffrn_orient_matrix_type 'CrysAlisPro convention (1999,Acta A55,543-557)'
_diffrn_orient_matrix_UB_11 0.0239387000
_diffrn_orient_matrix_UB_12 0.1088446000
_diffrn_orient_matrix_UB_13 0.0012609000
_diffrn_orient_matrix_UB_21 -0.0371795000
_diffrn_orient_matrix_UB_22 0.0318263000
_diffrn_orient_matrix_UB_23 -0.0283528000
_diffrn_orient_matrix_UB_31 -0.0387944000
_diffrn_orient_matrix_UB_32 0.0366396000
_diffrn_orient_matrix_UB_33 0.0208695000
_diffrn_radiation_monochromator mirror
_diffrn_radiation_probe x-ray
_diffrn_radiation_type MoK\a
_diffrn_radiation_wavelength 0.71073
_diffrn_reflns_av_R_equivalents 0.0335
_diffrn_reflns_av_unetI/netI 0.0290
_diffrn_reflns_Laue_measured_fraction_full 0.998
_diffrn_reflns_Laue_measured_fraction_max 0.999
_diffrn_reflns_limit_h_max 15
_diffrn_reflns_limit_h_min -15
_diffrn_reflns_limit_k_max 7
_diffrn_reflns_limit_k_min -7
_diffrn_reflns_limit_l_max 26
_diffrn_reflns_limit_l_min -26
_diffrn_reflns_number 15166
_diffrn_reflns_point_group_measured_fraction_full 0.998
_diffrn_reflns_point_group_measured_fraction_max 0.999
_diffrn_reflns_theta_full 25.242
_diffrn_reflns_theta_max 27.499
_diffrn_reflns_theta_min 3.380
_diffrn_source 'micro-focus sealed X-ray tube'
_diffrn_source_type 'SuperNova (Mo) X-ray Source'
_exptl_absorpt_coefficient_mu 0.622
_exptl_absorpt_correction_T_max 1.00000
_exptl_absorpt_correction_T_min 0.88830
_exptl_absorpt_correction_type multi-scan
_exptl_absorpt_process_details
;
CrysAlisPro 1.171.38.46 (Rigaku Oxford Diffraction, 2015)
Empirical absorption correction using spherical harmonics,
 implemented in SCALE3 ABSPACK scaling algorithm.
;
_exptl_crystal_colour 'clear colourless'
_exptl_crystal_colour_lustre clear
_exptl_crystal_colour_primary colourless
_exptl_crystal_density_diffrn 1.497
_exptl_crystal_description prism
_exptl_crystal_F_000 672
_exptl_crystal_size_max 0.4
_exptl_crystal_size_mid 0.2
_exptl_crystal_size_min 0.15
_refine_diff_density_max 0.361
_refine_diff_density_min -0.276
_refine_diff_density_rms 0.056
_refine_ls_extinction_method none
_refine_ls_goodness_of_fit_ref 1.026
_refine_ls_hydrogen_treatment constr
_refine_ls_matrix_type full
_refine_ls_number_parameters 182
_refine_ls_number_reflns 3349
_refine_ls_number_restraints 0
_refine_ls_restrained_S_all 1.026
_refine_ls_R_factor_all 0.0375
_refine_ls_R_factor_gt 0.0289
_refine_ls_shift/su_max 0.000
_refine_ls_shift/su_mean 0.000
_refine_ls_structure_factor_coef Fsqd
_refine_ls_weighting_details 'w=1/[\s^2^(Fo^2^)+(0.0250P)^2^+0.9263P] where P=(Fo^2^+2Fc^2^)/3'
_refine_ls_weighting_scheme calc
_refine_ls_wR_factor_gt 0.0635
_refine_ls_wR_factor_ref 0.0680
_reflns_Friedel_coverage 0.000
_reflns_number_gt 2871
_reflns_number_total 3349
_reflns_threshold_expression 'I > 2\s(I)'
_cod_data_source_file jo8b01406_si_006.cif
_cod_data_source_block 103-7072-7775_86
_cod_original_cell_volume 1457.84(6)
_cod_database_code 4035041
_shelx_shelxl_version_number 2014/7
_chemical_oxdiff_formula 'N O Cl3 C15'
_shelx_space_group_comment
;
The symmetry employed for this shelxl refinement is uniquely defined
by the following loop, which should always be used as a source of
symmetry information in preference to the above space-group names.
They are only intended as comments.
;
_shelx_estimated_absorpt_t_max 0.913
_shelx_estimated_absorpt_t_min 0.789
_reflns_odcompleteness_completeness 99.83
_reflns_odcompleteness_iscentric 1
_reflns_odcompleteness_theta 28.64
_olex2_refinement_description
;
1. Fixed Uiso
 At 1.2 times of:
  All C(H) groups
 At 1.5 times of:
  All O(H) groups
2.a Ternary CH refined with riding coordinates:
 C1(H1A)
2.b Aromatic/amide H refined with riding coordinates:
 C3(H3), C4(H4), C5(H5), C7(H7), C9(H9), C12(H12), C10(H10), C13(H13),
 C14(H14), C15(H15)
2.c Idealised tetrahedral OH refined as rotating group:
 O1(H1)
;
_olex2_submission_special_instructions 'No special instructions were received'
_oxdiff_exptl_absorpt_empirical_details
;
Empirical correction (ABSPACK) includes:
- Absorption correction using spherical harmonics
- Frame scaling
;
_oxdiff_exptl_absorpt_empirical_full_max 1.236
_oxdiff_exptl_absorpt_empirical_full_min 0.821

loop_
_space_group_symop_operation_xyz
'x, y, z'
'-x, y+1/2, -z+1/2'
'-x, -y, -z'
'x, -y-1/2, z-1/2'

loop_
_atom_site_label
_atom_site_type_symbol
_atom_site_fract_x
_atom_site_fract_y
_atom_site_fract_z
_atom_site_U_iso_or_equiv
_atom_site_adp_type
_atom_site_occupancy
_atom_site_site_symmetry_order
_atom_site_calc_flag
_atom_site_refinement_flags_posn
Cl1 Cl 0.19609(3) 0.63252(7) -0.07100(2) 0.01984(10) Uani 1 1 d .
Cl2 Cl 0.42769(3) 0.72896(7) -0.03450(2) 0.01898(10) Uani 1 1 d .
Cl3 Cl 0.26952(3) 1.08682(6) -0.03749(2) 0.01665(10) Uani 1 1 d .
O1 O -0.00892(9) 0.8589(2) 0.06841(6) 0.0185(2) Uani 1 1 d .
H1 H -0.0560 0.9382 0.0450 0.028 Uiso 1 1 calc GR
C2 C 0.16788(12) 0.7519(3) 0.07682(7) 0.0128(3) Uani 1 1 d .
C3 C 0.41280(13) 1.2079(3) 0.16959(8) 0.0180(3) Uani 1 1 d .
H3 H 0.3927 1.3513 0.1847 0.022 Uiso 1 1 calc R
C4 C 0.47050(13) 0.7878(3) 0.12628(7) 0.0156(3) Uani 1 1 d .
H4 H 0.4904 0.6434 0.1118 0.019 Uiso 1 1 calc R
C5 C 0.18654(13) 0.6826(3) 0.20054(8) 0.0177(3) Uani 1 1 d .
H5 H 0.2263 0.8196 0.2082 0.021 Uiso 1 1 calc R
C6 C 0.14844(12) 0.6149(3) 0.13588(7) 0.0142(3) Uani 1 1 d .
C7 C 0.10867(14) 0.3493(3) 0.24315(8) 0.0218(4) Uani 1 1 d .
H7 H 0.0953 0.2587 0.2797 0.026 Uiso 1 1 calc R
C8 C 0.29220(13) 0.7979(3) -0.01731(8) 0.0152(3) Uani 1 1 d .
C9 C 0.54563(13) 0.9095(3) 0.16973(8) 0.0183(3) Uani 1 1 d .
H9 H 0.6170 0.8490 0.1844 0.022 Uiso 1 1 calc R
N10 N 0.09273(10) 0.8690(2) 0.04270(6) 0.0149(3) Uani 1 1 d .
C11 C 0.36640(12) 0.8755(3) 0.10369(7) 0.0138(3) Uani 1 1 d .
C12 C 0.33840(13) 1.0874(3) 0.12552(8) 0.0156(3) Uani 1 1 d .
H12 H 0.2678 1.1497 0.1101 0.019 Uiso 1 1 calc R
C1 C 0.28377(12) 0.7412(3) 0.05620(7) 0.0134(3) Uani 1 1 d .
H1A H 0.3075 0.5808 0.0621 0.016 Uiso 1 1 calc R
C10 C 0.16632(14) 0.5496(3) 0.25388(8) 0.0210(4) Uani 1 1 d .
H10 H 0.1922 0.5962 0.2979 0.025 Uiso 1 1 calc R
C13 C 0.51680(13) 1.1191(3) 0.19178(8) 0.0187(3) Uani 1 1 d .
H13 H 0.5679 1.2018 0.2219 0.022 Uiso 1 1 calc R
C14 C 0.09009(13) 0.4141(3) 0.12538(8) 0.0171(3) Uani 1 1 d .
H14 H 0.0635 0.3677 0.0814 0.021 Uiso 1 1 calc R
C15 C 0.07047(14) 0.2814(3) 0.17877(8) 0.0203(4) Uani 1 1 d .
H15 H 0.0309 0.1441 0.1713 0.024 Uiso 1 1 calc R

loop_
_atom_site_aniso_label
_atom_site_aniso_U_11
_atom_site_aniso_U_22
_atom_site_aniso_U_33
_atom_site_aniso_U_23
_atom_site_aniso_U_13
_atom_site_aniso_U_12
Cl1 0.0238(2) 0.0194(2) 0.01488(19) -0.00174(15) -0.00267(15) 0.00059(16)
Cl2 0.01800(19) 0.0232(2) 0.01671(19) 0.00281(15) 0.00578(14) 0.00779(16)
Cl3 0.01630(18) 0.01522(19) 0.01869(19) 0.00532(15) 0.00330(14) 0.00320(15)
O1 0.0097(5) 0.0248(6) 0.0211(6) 0.0050(5) 0.0021(4) 0.0048(5)
C2 0.0128(7) 0.0132(7) 0.0121(7) -0.0012(6) 0.0004(6) -0.0010(6)
C3 0.0213(8) 0.0174(8) 0.0158(8) -0.0005(6) 0.0049(6) -0.0023(7)
C4 0.0158(7) 0.0173(8) 0.0140(7) 0.0035(6) 0.0036(6) 0.0016(6)
C5 0.0154(7) 0.0188(8) 0.0185(8) -0.0001(7) 0.0011(6) 0.0007(7)
C6 0.0109(7) 0.0165(8) 0.0150(7) 0.0022(6) 0.0016(6) 0.0043(6)
C7 0.0211(8) 0.0251(9) 0.0205(9) 0.0078(7) 0.0079(7) 0.0046(7)
C8 0.0138(7) 0.0156(8) 0.0158(8) 0.0009(6) 0.0006(6) 0.0031(6)
C9 0.0132(7) 0.0263(9) 0.0156(8) 0.0044(7) 0.0022(6) 0.0003(7)
N10 0.0107(6) 0.0174(7) 0.0165(6) -0.0001(5) 0.0018(5) 0.0007(5)
C11 0.0135(7) 0.0169(8) 0.0113(7) 0.0022(6) 0.0029(6) -0.0011(6)
C12 0.0150(7) 0.0171(8) 0.0151(7) 0.0024(6) 0.0036(6) 0.0005(6)
C1 0.0133(7) 0.0125(7) 0.0139(7) 0.0020(6) 0.0006(6) 0.0015(6)
C10 0.0178(8) 0.0304(10) 0.0148(8) 0.0015(7) 0.0018(6) 0.0054(7)
C13 0.0184(8) 0.0249(9) 0.0127(7) -0.0001(7) 0.0011(6) -0.0059(7)
C14 0.0153(7) 0.0194(8) 0.0169(8) 0.0003(6) 0.0028(6) 0.0013(7)
C15 0.0187(8) 0.0164(8) 0.0265(9) 0.0034(7) 0.0055(7) 0.0006(7)

loop_
_atom_type_symbol
_atom_type_description
_atom_type_scat_dispersion_real
_atom_type_scat_dispersion_imag
_atom_type_scat_source
C C 0.0033 0.0016 'International Tables Vol C Tables 4.2.6.8 and 6.1.1.4'
H H 0.0000 0.0000 'International Tables Vol C Tables 4.2.6.8 and 6.1.1.4'
Cl Cl 0.1484 0.1585 'International Tables Vol C Tables 4.2.6.8 and 6.1.1.4'
N N 0.0061 0.0033 'International Tables Vol C Tables 4.2.6.8 and 6.1.1.4'
O O 0.0106 0.0060 'International Tables Vol C Tables 4.2.6.8 and 6.1.1.4'

loop_
_geom_angle_atom_site_label_1
_geom_angle_atom_site_label_2
_geom_angle_atom_site_label_3
_geom_angle
C6 C2 C1 116.63(13)
N10 C2 C6 123.70(13)
N10 C2 C1 119.64(13)
C12 C3 C13 120.10(16)
C9 C4 C11 120.56(15)
C10 C5 C6 119.93(16)
C5 C6 C2 122.05(14)
C14 C6 C2 118.48(14)
C14 C6 C5 119.47(15)
C10 C7 C15 119.86(15)
Cl2 C8 Cl1 107.57(8)
Cl2 C8 Cl3 107.27(8)
Cl3 C8 Cl1 108.83(8)
C1 C8 Cl1 110.35(11)
C1 C8 Cl2 108.72(10)
C1 C8 Cl3 113.87(11)
C13 C9 C4 120.13(15)
C2 N10 O1 112.10(12)
C4 C11 C12 119.01(15)
C4 C11 C1 120.50(14)
C12 C11 C1 120.49(14)
C3 C12 C11 120.49(15)
C2 C1 C8 115.98(12)
C2 C1 C11 111.12(12)
C11 C1 C8 111.98(12)
C7 C10 C5 120.37(16)
C9 C13 C3 119.70(15)
C15 C14 C6 120.40(15)
C14 C15 C7 119.96(16)

loop_
_geom_bond_atom_site_label_1
_geom_bond_atom_site_label_2
_geom_bond_distance
Cl1 C8 1.7853(16)
Cl2 C8 1.7771(16)
Cl3 C8 1.7812(16)
O1 N10 1.4058(16)
C2 C6 1.495(2)
C2 N10 1.2782(19)
C2 C1 1.524(2)
C3 C12 1.386(2)
C3 C13 1.390(2)
C4 C9 1.387(2)
C4 C11 1.390(2)
C5 C6 1.393(2)
C5 C10 1.390(2)
C6 C14 1.392(2)
C7 C10 1.385(3)
C7 C15 1.389(2)
C8 C1 1.548(2)
C9 C13 1.387(2)
C11 C12 1.394(2)
C11 C1 1.524(2)
C14 C15 1.388(2)
